data_8103292
loop_
_publ_author_name
'Guang-Rui Yang'
'Wen-Hang Zhai'
'Bing-Tao Liu'

_publ_section_title
;
 Crystal structure of tris(4-carboxypyridinium) diaquasodium
 b-octamolybdate, [C6H6NO2]3[Na(H2O)2(Mo8O26)]
;
_journal_issue 1
_journal_name_full 'Zeitschrift f\"ur Kristallographie - New Crystal Structures'
_journal_page_first 47
_journal_volume 227
_journal_year 2012
_chemical_formula_moiety 'H4 Mo8 Na O28, 3(C6 H6 N O2)'
_chemical_formula_sum 'C18 H22 Mo8 N3 Na O34'
_chemical_formula_weight 1614.90
_space_group_IT_number 14
_symmetry_cell_setting monoclinic
_symmetry_space_group_name_Hall '-P 2ybc'
_symmetry_space_group_name_H-M 'P 1 21/c 1'
_atom_sites_solution_hydrogens geom
_atom_sites_solution_primary direct
_atom_sites_solution_secondary difmap
_audit_creation_method SHELXL-97
_audit_update_record
;
2011-07-07 # Formatted by publCIF
;
_cell_angle_alpha 90.00
_cell_angle_beta 109.3450(10)
_cell_angle_gamma 90.00
_cell_formula_units_Z 4
_cell_length_a 15.329(3)
_cell_length_b 13.598(2)
_cell_length_c 21.674(4)
_cell_measurement_reflns_used 250
_cell_measurement_temperature 293(2)
_cell_measurement_theta_max 25
_cell_measurement_theta_min 2.5
_cell_volume 4262.7(13)
_computing_cell_refinement 'SAINT-Plus (Bruker, 2001)'
_computing_data_collection 'SMART (Bruker, 2001)'
_computing_data_reduction 'SAINT-Plus (Bruker, 2001)'
_computing_molecular_graphics 'PLATON (Spek, 2003)'
_computing_publication_material PLATON
_computing_structure_refinement 'SHELXL-97 (Sheldrick, 1997)'
_computing_structure_solution 'SHELXS-97 (Sheldrick, 1997)'
_diffrn_ambient_temperature 293(2)
_diffrn_measured_fraction_theta_full 0.987
_diffrn_measured_fraction_theta_max 0.987
_diffrn_measurement_device_type 'Bruker SMART APEXII CCD'
_diffrn_measurement_method 'phi and omega scans'
_diffrn_radiation_monochromator graphite
_diffrn_radiation_source 'fine-focus sealed tube'
_diffrn_radiation_type MoK\a
_diffrn_radiation_wavelength 0.71073
_diffrn_reflns_av_R_equivalents 0.0212
_diffrn_reflns_av_sigmaI/netI 0.0350
_diffrn_reflns_limit_h_max 18
_diffrn_reflns_limit_h_min -18
_diffrn_reflns_limit_k_max 16
_diffrn_reflns_limit_k_min -15
_diffrn_reflns_limit_l_max 26
_diffrn_reflns_limit_l_min -26
_diffrn_reflns_number 28761
_diffrn_reflns_theta_full 26.00
_diffrn_reflns_theta_max 26.00
_diffrn_reflns_theta_min 2.49
_exptl_absorpt_coefficient_mu 2.393
_exptl_absorpt_correction_T_max 0.7958
_exptl_absorpt_correction_T_min 0.6461
_exptl_absorpt_correction_type multi-scan
_exptl_absorpt_process_details 'SADABS,(Sheldrick, 2001)'
_exptl_crystal_colour colorless
_exptl_crystal_density_diffrn 2.516
_exptl_crystal_density_method 'not measured'
_exptl_crystal_description block
_exptl_crystal_F_000 3080
_exptl_crystal_size_max 0.20
_exptl_crystal_size_mid 0.12
_exptl_crystal_size_min 0.10
_refine_diff_density_max 2.847
_refine_diff_density_min -1.209
_refine_diff_density_rms 0.129
_refine_ls_extinction_method none
_refine_ls_goodness_of_fit_ref 1.068
_refine_ls_hydrogen_treatment mixed
_refine_ls_matrix_type full
_refine_ls_number_parameters 589
_refine_ls_number_reflns 8270
_refine_ls_number_restraints 43
_refine_ls_restrained_S_all 1.095
_refine_ls_R_factor_all 0.0436
_refine_ls_R_factor_gt 0.0375
_refine_ls_shift/su_max 0.000
_refine_ls_shift/su_mean 0.000
_refine_ls_structure_factor_coef Fsqd
_refine_ls_weighting_details 'calc w=1/[\s^2^(Fo^2^)+(0.0396P)^2^+22.0488P] where P=(Fo^2^+2Fc^2^)/3'
_refine_ls_weighting_scheme calc
_refine_ls_wR_factor_gt 0.0910
_refine_ls_wR_factor_ref 0.0950
_reflns_number_gt 7304
_reflns_number_total 8270
_reflns_threshold_expression >2sigma(I)
_cod_data_source_file 1267-3619.cff
_cod_data_source_block a
_cod_depositor_comments
;
The following automatic conversions were performed:

'_symmetry_cell_setting' value 'Monoclinic' changed to 'monoclinic'
according to /home/saulius/struct/CIF-dictionaries/cif_core.dic
dictionary named 'cif_core.dic' version 2.4.1 from
2010-06-29.

'_exptl_absorpt_correction_type' value 'Multi-scan'
changed to 'multi-scan' according to
/home/saulius/struct/CIF-dictionaries/cif_core.dic dictionary named
'cif_core.dic' version 2.4.1 from 2010-06-29.

Automatic conversion script
Id: cif_fix_values 1715 2011-07-08 13:25:40Z adriana 
;
_cod_original_cell_volume 4262.6(14)
_cod_original_sg_symbol_H-M P2(1)/c
_cod_database_code 8103292

loop_
_symmetry_equiv_pos_as_xyz
'x, y, z'
'-x, y+1/2, -z+1/2'
'-x, -y, -z'
'x, -y-1/2, z-1/2'

loop_
_atom_site_label
_atom_site_type_symbol
_atom_site_fract_x
_atom_site_fract_y
_atom_site_fract_z
_atom_site_U_iso_or_equiv
_atom_site_adp_type
_atom_site_occupancy
_atom_site_symmetry_multiplicity
_atom_site_calc_flag
_atom_site_refinement_flags
Mo1 Mo 0.16191(3) 0.32749(3) 0.00072(2) 0.02271(11) Uani 1 1 d .
Mo2 Mo 0.37784(3) 0.30534(3) 0.01404(2) 0.02635(11) Uani 1 1 d .
Mo3 Mo 0.38166(3) 0.08936(3) 0.08126(2) 0.02429(11) Uani 1 1 d .
Mo4 Mo 0.16804(3) 0.11337(3) 0.06717(2) 0.02020(10) Uani 1 1 d .
Mo5 Mo 0.11252(3) 0.10582(3) 0.20866(2) 0.02543(11) Uani 1 1 d .
Mo6 Mo 0.11208(3) 0.32147(3) 0.14393(2) 0.02280(11) Uani 1 1 d .
Mo7 Mo 0.32580(3) 0.29880(3) 0.15789(2) 0.01988(10) Uani 1 1 d .
Mo8 Mo 0.33008(3) 0.08668(3) 0.22534(2) 0.02400(11) Uani 1 1 d .
O1 O 0.0853(3) 0.4218(3) -0.0145(2) 0.0354(9) Uani 1 1 d .
O2 O 0.2725(2) 0.2119(3) 0.05757(16) 0.0217(7) Uani 1 1 d .
O3 O 0.0980(2) 0.2369(3) 0.04623(17) 0.0229(7) Uani 1 1 d .
O4 O 0.2126(2) 0.3687(3) 0.11164(17) 0.0234(7) Uani 1 1 d .
O5 O 0.1331(3) 0.2631(3) -0.07054(19) 0.0361(9) Uani 1 1 d .
O6 O 0.2732(3) 0.3907(3) 0.00293(18) 0.0275(8) Uani 1 1 d .
O7 O 0.4620(3) 0.3830(3) 0.0106(2) 0.0425(10) Uani 1 1 d .
O8 O 0.3393(3) 0.2494(3) -0.0608(2) 0.0413(10) Uani 1 1 d .
O9 O 0.3971(2) 0.3530(3) 0.11958(18) 0.0289(8) Uani 1 1 d .
O10 O 0.4475(2) 0.1975(3) 0.06418(19) 0.0297(8) Uani 1 1 d .
O11 O 0.4713(3) 0.0184(3) 0.1280(2) 0.0381(10) Uani 1 1 d .
O12 O 0.3449(3) 0.0339(3) 0.0069(2) 0.0427(10) Uani 1 1 d .
O13 O 0.2819(2) 0.0426(3) 0.11393(17) 0.0240(7) Uani 1 1 d .
O14 O 0.0979(2) 0.0561(3) 0.10575(18) 0.0282(8) Uani 1 1 d .
O15 O 0.1380(3) 0.0597(3) -0.00730(18) 0.0324(9) Uani 1 1 d .
O16 O 0.2214(2) 0.1984(2) 0.16783(16) 0.0211(7) Uani 1 1 d .
O17 O 0.0284(3) 0.0273(3) 0.2128(2) 0.0390(10) Uani 1 1 d .
O18 O 0.1488(3) 0.1665(3) 0.28187(19) 0.0359(9) Uani 1 1 d .
O19 O 0.2190(2) 0.0226(3) 0.22309(18) 0.0281(8) Uani 1 1 d .
O20 O 0.0428(2) 0.2122(3) 0.15681(18) 0.0284(8) Uani 1 1 d .
O21 O 0.0250(3) 0.3975(3) 0.1011(2) 0.0350(9) Uani 1 1 d .
O22 O 0.1532(3) 0.3711(3) 0.22028(19) 0.0350(9) Uani 1 1 d .
O23 O 0.3548(3) 0.3517(3) 0.23272(18) 0.0336(9) Uani 1 1 d .
O24 O 0.3948(2) 0.1745(2) 0.17958(17) 0.0226(7) Uani 1 1 d .
O25 O 0.4078(3) -0.0071(3) 0.2442(2) 0.0388(10) Uani 1 1 d .
O26 O 0.3541(3) 0.1545(3) 0.29513(19) 0.0366(9) Uani 1 1 d .
O27 O 0.1642(4) 0.9647(4) 0.3709(3) 0.0634(11) Uani 1 1 d U
O28 O 0.3361(4) 0.9662(4) 0.3931(3) 0.0643(11) Uani 1 1 d U
H28 H 0.3798 0.9281 0.4003 0.097 Uiso 1 1 calc R
O29 O 0.5559(4) 0.2755(5) 0.3961(3) 0.0754(13) Uani 1 1 d U
O30 O 0.5812(4) 0.0929(4) 0.4015(3) 0.0714(13) Uani 1 1 d U
H30 H 0.5246 0.0967 0.3875 0.107 Uiso 1 1 calc R
O31 O 0.9178(4) 0.3001(5) 0.3158(3) 0.0760(13) Uani 1 1 d U
H31 H 0.8789 0.3439 0.3047 0.114 Uiso 1 1 calc R
O32 O 0.9337(4) 0.1169(4) 0.3243(3) 0.0727(13) Uani 1 1 d U
Na1 Na 0.2599(2) 0.3028(2) 0.32446(15) 0.0627(9) Uani 1 1 d .
O1W O 0.3649(4) 0.4274(4) 0.3753(2) 0.0510(12) Uani 1 1 d D
H1WA H 0.412(3) 0.447(6) 0.369(3) 0.077 Uiso 1 1 d D
H1WB H 0.378(5) 0.409(6) 0.4132(15) 0.077 Uiso 1 1 d D
O2W O 0.1588(4) 0.4160(4) 0.3590(2) 0.0533(13) Uani 1 1 d D
H2WA H 0.1045(17) 0.419(7) 0.336(3) 0.080 Uiso 1 1 d D
H2WB H 0.162(5) 0.409(7) 0.3971(11) 0.080 Uiso 1 1 d D
N1 N 0.2504(4) 0.6087(4) 0.3902(3) 0.0457(13) Uani 1 1 d .
H1B H 0.2502 0.5454 0.3896 0.055 Uiso 1 1 calc R
N2 N 0.9020(3) 0.2366(4) 0.4820(2) 0.0395(12) Uani 1 1 d .
H2B H 0.9607 0.2461 0.4974 0.047 Uiso 1 1 calc R
N3 N 0.5897(3) 0.1755(4) 0.2363(2) 0.0364(11) Uani 1 1 d .
H3A H 0.5306 0.1694 0.2204 0.044 Uiso 1 1 calc R
C1 C 0.1702(4) 0.6572(5) 0.3767(3) 0.0405(14) Uani 1 1 d .
H1A H 0.1153 0.6223 0.3682 0.049 Uiso 1 1 calc R
C2 C 0.1684(4) 0.7582(5) 0.3755(3) 0.0392(14) Uani 1 1 d .
H2A H 0.1124 0.7913 0.3662 0.047 Uiso 1 1 calc R
C3 C 0.2511(4) 0.8118(4) 0.3884(3) 0.0286(11) Uani 1 1 d U
C4 C 0.3339(4) 0.7565(5) 0.4046(3) 0.0400(14) Uani 1 1 d .
H4A H 0.3905 0.7886 0.4153 0.048 Uiso 1 1 calc R
C5 C 0.3308(4) 0.6564(5) 0.4044(3) 0.0401(14) Uani 1 1 d .
H5A H 0.3855 0.6208 0.4144 0.048 Uiso 1 1 calc R
C6 C 0.2508(5) 0.9103(6) 0.3844(4) 0.0518(11) Uani 1 1 d U
C7 C 0.8450(5) 0.3137(5) 0.4682(4) 0.0458(16) Uani 1 1 d .
H7A H 0.8695 0.3769 0.4756 0.055 Uiso 1 1 calc R
C8 C 0.7515(4) 0.3018(5) 0.4433(3) 0.0441(16) Uani 1 1 d .
H8A H 0.7131 0.3566 0.4332 0.053 Uiso 1 1 calc R
C9 C 0.7126(4) 0.2065(4) 0.4328(3) 0.0301(12) Uani 1 1 d .
C10 C 0.7758(4) 0.1273(4) 0.4481(3) 0.0328(12) Uani 1 1 d .
H10A H 0.7539 0.0630 0.4416 0.039 Uiso 1 1 calc R
C11 C 0.8688(4) 0.1443(5) 0.4722(3) 0.0338(13) Uani 1 1 d .
H11A H 0.9096 0.0914 0.4820 0.041 Uiso 1 1 calc R
C12 C 0.6210(5) 0.1922(6) 0.4104(5) 0.0627(13) Uani 1 1 d U
C13 C 0.6431(4) 0.0942(4) 0.2509(3) 0.0359(13) Uani 1 1 d .
H13A H 0.6156 0.0324 0.2441 0.043 Uiso 1 1 calc R
C14 C 0.7363(4) 0.1018(4) 0.2754(3) 0.0352(13) Uani 1 1 d .
H14A H 0.7722 0.0451 0.2857 0.042 Uiso 1 1 calc R
C15 C 0.7801(4) 0.1961(4) 0.2854(3) 0.0298(12) Uani 1 1 d .
C16 C 0.7206(4) 0.2785(4) 0.2703(3) 0.0358(13) Uani 1 1 d .
H16A H 0.7451 0.3417 0.2769 0.043 Uiso 1 1 calc R
C17 C 0.6268(4) 0.2652(5) 0.2460(3) 0.0375(13) Uani 1 1 d .
H17A H 0.5882 0.3198 0.2360 0.045 Uiso 1 1 calc R
C18 C 0.8721(5) 0.2057(6) 0.3078(5) 0.0632(12) Uani 1 1 d U

loop_
_atom_site_aniso_label
_atom_site_aniso_U_11
_atom_site_aniso_U_22
_atom_site_aniso_U_33
_atom_site_aniso_U_23
_atom_site_aniso_U_13
_atom_site_aniso_U_12
Mo1 0.0199(2) 0.0214(2) 0.0242(2) 0.00332(17) 0.00368(17) 0.00131(17)
Mo2 0.0224(2) 0.0273(2) 0.0305(2) 0.00258(19) 0.01032(18) 0.00073(18)
Mo3 0.0216(2) 0.0200(2) 0.0320(2) -0.00268(18) 0.00985(18) 0.00240(17)
Mo4 0.0180(2) 0.0161(2) 0.0240(2) -0.00207(16) 0.00348(16) -0.00111(15)
Mo5 0.0232(2) 0.0242(2) 0.0293(2) 0.00241(18) 0.00935(18) -0.00122(18)
Mo6 0.0204(2) 0.0203(2) 0.0272(2) -0.00061(17) 0.00728(17) 0.00351(17)
Mo7 0.0177(2) 0.0151(2) 0.0235(2) -0.00115(16) 0.00244(16) -0.00036(15)
Mo8 0.0198(2) 0.0219(2) 0.0268(2) 0.00570(18) 0.00307(17) 0.00019(17)
O1 0.029(2) 0.033(2) 0.041(2) 0.0084(18) 0.0078(17) 0.0068(17)
O2 0.0176(16) 0.0205(18) 0.0252(17) -0.0004(14) 0.0045(14) -0.0003(13)
O3 0.0173(16) 0.0206(18) 0.0281(18) 0.0016(15) 0.0040(14) 0.0011(14)
O4 0.0220(17) 0.0171(17) 0.0286(18) 0.0018(14) 0.0048(14) 0.0023(14)
O5 0.036(2) 0.037(2) 0.031(2) -0.0025(18) 0.0048(17) -0.0024(18)
O6 0.0276(19) 0.0242(19) 0.0304(19) 0.0058(15) 0.0094(16) 0.0035(15)
O7 0.035(2) 0.041(3) 0.055(3) 0.011(2) 0.020(2) -0.0032(19)
O8 0.043(2) 0.044(3) 0.037(2) -0.0005(19) 0.0137(19) 0.008(2)
O9 0.0228(18) 0.0246(19) 0.037(2) 0.0017(16) 0.0069(16) -0.0040(15)
O10 0.0193(18) 0.029(2) 0.041(2) 0.0018(17) 0.0107(16) 0.0011(15)
O11 0.032(2) 0.030(2) 0.053(3) 0.0030(19) 0.0151(19) 0.0111(18)
O12 0.046(3) 0.039(2) 0.047(2) -0.019(2) 0.020(2) -0.004(2)
O13 0.0209(17) 0.0176(17) 0.0328(19) 0.0010(15) 0.0080(15) 0.0013(14)
O14 0.0241(18) 0.026(2) 0.032(2) 0.0000(16) 0.0064(15) -0.0052(15)
O15 0.036(2) 0.028(2) 0.031(2) -0.0048(16) 0.0078(17) -0.0026(17)
O16 0.0203(17) 0.0186(17) 0.0230(17) 0.0008(14) 0.0053(14) 0.0018(13)
O17 0.033(2) 0.038(2) 0.049(2) 0.003(2) 0.0177(19) -0.0066(18)
O18 0.040(2) 0.034(2) 0.034(2) -0.0008(18) 0.0128(18) -0.0001(18)
O19 0.0280(19) 0.0212(19) 0.033(2) 0.0055(16) 0.0081(16) -0.0019(15)
O20 0.0205(18) 0.029(2) 0.036(2) 0.0027(16) 0.0097(15) 0.0009(15)
O21 0.029(2) 0.035(2) 0.039(2) 0.0043(18) 0.0079(17) 0.0123(17)
O22 0.035(2) 0.037(2) 0.032(2) -0.0032(18) 0.0102(17) 0.0011(18)
O23 0.039(2) 0.028(2) 0.030(2) -0.0073(17) 0.0053(17) -0.0016(17)
O24 0.0173(16) 0.0183(17) 0.0295(18) 0.0024(14) 0.0041(14) 0.0014(13)
O25 0.032(2) 0.032(2) 0.049(2) 0.0137(19) 0.0074(19) 0.0080(18)
O26 0.036(2) 0.036(2) 0.032(2) 0.0043(18) 0.0033(17) -0.0046(18)
O27 0.064(2) 0.056(2) 0.070(3) 0.002(2) 0.021(2) 0.002(2)
O28 0.063(2) 0.056(2) 0.072(3) 0.002(2) 0.021(2) -0.004(2)
O29 0.047(2) 0.066(3) 0.101(3) -0.004(3) 0.008(2) 0.009(2)
O30 0.045(2) 0.064(3) 0.096(3) -0.002(2) 0.011(2) 0.000(2)
O31 0.052(2) 0.066(3) 0.100(3) 0.006(3) 0.013(2) -0.007(2)
O32 0.049(2) 0.065(3) 0.097(3) 0.002(3) 0.015(2) 0.002(2)
Na1 0.076(2) 0.0384(16) 0.0512(17) -0.0058(13) -0.0098(15) -0.0062(14)
O1W 0.059(3) 0.048(3) 0.054(3) 0.004(2) 0.028(2) -0.011(2)
O2W 0.071(3) 0.052(3) 0.037(2) 0.004(2) 0.017(2) -0.018(3)
N1 0.042(3) 0.029(3) 0.064(4) -0.005(3) 0.014(3) 0.002(2)
N2 0.024(2) 0.045(3) 0.042(3) 0.008(2) 0.001(2) -0.003(2)
N3 0.021(2) 0.038(3) 0.045(3) 0.001(2) 0.004(2) -0.003(2)
C1 0.028(3) 0.034(3) 0.056(4) -0.007(3) 0.010(3) -0.007(3)
C2 0.022(3) 0.045(4) 0.047(4) -0.001(3) 0.007(3) 0.000(3)
C3 0.030(3) 0.028(3) 0.030(3) -0.001(2) 0.013(2) -0.001(2)
C4 0.022(3) 0.047(4) 0.048(4) 0.002(3) 0.008(3) -0.003(3)
C5 0.027(3) 0.035(3) 0.055(4) -0.004(3) 0.008(3) 0.007(2)
C6 0.054(2) 0.048(2) 0.061(2) 0.003(2) 0.028(2) -0.0015(19)
C7 0.039(4) 0.026(3) 0.065(4) 0.003(3) 0.008(3) -0.003(3)
C8 0.034(3) 0.025(3) 0.064(4) 0.003(3) 0.004(3) 0.006(3)
C9 0.027(3) 0.031(3) 0.029(3) 0.002(2) 0.005(2) 0.002(2)
C10 0.032(3) 0.026(3) 0.038(3) 0.004(2) 0.008(2) 0.002(2)
C11 0.029(3) 0.033(3) 0.037(3) 0.005(3) 0.007(2) 0.009(2)
C12 0.036(2) 0.057(3) 0.091(3) -0.003(2) 0.014(2) 0.005(2)
C13 0.035(3) 0.027(3) 0.042(3) -0.002(3) 0.008(3) -0.010(2)
C14 0.029(3) 0.029(3) 0.045(3) 0.002(3) 0.007(3) 0.005(2)
C15 0.024(3) 0.031(3) 0.031(3) 0.001(2) 0.004(2) 0.000(2)
C16 0.032(3) 0.025(3) 0.041(3) 0.002(2) 0.000(2) -0.002(2)
C17 0.032(3) 0.032(3) 0.046(3) 0.002(3) 0.009(3) 0.007(3)
C18 0.040(2) 0.058(3) 0.090(3) 0.005(2) 0.019(2) -0.003(2)

loop_
_atom_type_symbol
_atom_type_description
_atom_type_scat_dispersion_real
_atom_type_scat_dispersion_imag
_atom_type_scat_source
C C 0.0033 0.0016 'International Tables Vol C Tables 4.2.6.8 and 6.1.1.4'
H H 0.0000 0.0000 'International Tables Vol C Tables 4.2.6.8 and 6.1.1.4'
N N 0.0061 0.0033 'International Tables Vol C Tables 4.2.6.8 and 6.1.1.4'
O O 0.0106 0.0060 'International Tables Vol C Tables 4.2.6.8 and 6.1.1.4'
Mo Mo -1.6832 0.6857 'International Tables Vol C Tables 4.2.6.8 and 6.1.1.4'
Na Na 0.0362 0.0249 'International Tables Vol C Tables 4.2.6.8 and 6.1.1.4'

loop_
_geom_angle_atom_site_label_1
_geom_angle_atom_site_label_2
_geom_angle_atom_site_label_3
_geom_angle
_geom_angle_site_symmetry_1
_geom_angle_site_symmetry_3
O1 Mo1 O5 104.9(2) . .
O1 Mo1 O6 102.77(18) . .
O5 Mo1 O6 102.55(18) . .
O1 Mo1 O3 98.01(17) . .
O5 Mo1 O3 96.15(17) . .
O6 Mo1 O3 147.23(14) . .
O1 Mo1 O4 89.52(17) . .
O5 Mo1 O4 162.78(17) . .
O6 Mo1 O4 82.87(14) . .
O3 Mo1 O4 72.17(13) . .
O1 Mo1 O2 160.80(17) . .
O5 Mo1 O2 93.29(16) . .
O6 Mo1 O2 78.61(14) . .
O3 Mo1 O2 73.61(13) . .
O4 Mo1 O2 71.55(12) . .
O7 Mo2 O8 105.4(2) . .
O7 Mo2 O10 102.27(19) . .
O8 Mo2 O10 98.62(19) . .
O7 Mo2 O6 103.54(19) . .
O8 Mo2 O6 97.90(18) . .
O10 Mo2 O6 144.28(15) . .
O7 Mo2 O9 91.14(18) . .
O8 Mo2 O9 163.50(18) . .
O10 Mo2 O9 77.79(15) . .
O6 Mo2 O9 77.42(14) . .
O7 Mo2 O2 160.61(18) . .
O8 Mo2 O2 93.98(17) . .
O10 Mo2 O2 72.75(13) . .
O6 Mo2 O2 74.70(13) . .
O9 Mo2 O2 69.55(12) . .
O12 Mo3 O11 105.1(2) . .
O12 Mo3 O10 101.0(2) . .
O11 Mo3 O10 100.30(18) . .
O12 Mo3 O13 98.22(18) . .
O11 Mo3 O13 99.84(17) . .
O10 Mo3 O13 147.34(15) . .
O12 Mo3 O2 97.00(18) . .
O11 Mo3 O2 157.72(17) . .
O10 Mo3 O2 77.76(14) . .
O13 Mo3 O2 73.88(13) . .
O12 Mo3 O24 166.27(17) . .
O11 Mo3 O24 86.04(17) . .
O10 Mo3 O24 84.49(15) . .
O13 Mo3 O24 71.54(13) . .
O2 Mo3 O24 71.68(12) . .
O12 Mo3 Mo4 86.97(15) . .
O11 Mo3 Mo4 135.22(14) . .
O10 Mo3 Mo4 119.85(11) . .
O13 Mo3 Mo4 35.38(10) . .
O2 Mo3 Mo4 42.13(8) . .
O24 Mo3 Mo4 79.41(8) . .
O15 Mo4 O14 104.39(18) . .
O15 Mo4 O13 101.31(17) . .
O14 Mo4 O13 96.76(16) . .
O15 Mo4 O3 101.18(17) . .
O14 Mo4 O3 96.62(16) . .
O13 Mo4 O3 150.00(14) . .
O15 Mo4 O2 98.78(16) . .
O14 Mo4 O2 156.83(15) . .
O13 Mo4 O2 77.96(14) . .
O3 Mo4 O2 79.20(13) . .
O15 Mo4 O16 173.90(16) . .
O14 Mo4 O16 81.72(15) . .
O13 Mo4 O16 77.62(13) . .
O3 Mo4 O16 77.91(13) . .
O2 Mo4 O16 75.12(12) . .
O15 Mo4 Mo3 89.61(14) . .
O14 Mo4 Mo3 132.86(12) . .
O13 Mo4 Mo3 36.11(10) . .
O3 Mo4 Mo3 124.94(10) . .
O2 Mo4 Mo3 45.74(9) . .
O16 Mo4 Mo3 86.06(8) . .
O17 Mo5 O18 105.8(2) . .
O17 Mo5 O20 102.64(18) . .
O18 Mo5 O20 97.24(18) . .
O17 Mo5 O19 103.90(18) . .
O18 Mo5 O19 97.78(18) . .
O20 Mo5 O19 144.47(15) . .
O17 Mo5 O14 92.07(17) . .
O18 Mo5 O14 162.09(17) . .
O20 Mo5 O14 78.15(15) . .
O19 Mo5 O14 77.71(15) . .
O17 Mo5 O16 162.11(17) . .
O18 Mo5 O16 92.03(16) . .
O20 Mo5 O16 73.66(13) . .
O19 Mo5 O16 73.80(13) . .
O14 Mo5 O16 70.06(12) . .
O21 Mo6 O22 105.1(2) . .
O21 Mo6 O20 100.39(18) . .
O22 Mo6 O20 102.24(18) . .
O21 Mo6 O4 99.79(17) . .
O22 Mo6 O4 97.64(17) . .
O20 Mo6 O4 146.74(15) . .
O21 Mo6 O16 161.04(16) . .
O22 Mo6 O16 93.53(16) . .
O20 Mo6 O16 78.40(14) . .
O4 Mo6 O16 73.98(13) . .
O21 Mo6 O3 89.08(16) . .
O22 Mo6 O3 163.96(16) . .
O20 Mo6 O3 82.00(14) . .
O4 Mo6 O3 72.17(13) . .
O16 Mo6 O3 71.99(12) . .
O21 Mo6 Mo7 134.68(14) . .
O22 Mo6 Mo7 84.75(14) . .
O20 Mo6 Mo7 120.96(11) . .
O4 Mo6 Mo7 34.99(10) . .
O16 Mo6 Mo7 42.56(8) . .
O3 Mo6 Mo7 79.89(8) . .
O23 Mo7 O9 105.65(19) . .
O23 Mo7 O4 101.11(17) . .
O9 Mo7 O4 98.17(16) . .
O23 Mo7 O24 100.75(17) . .
O9 Mo7 O24 96.00(16) . .
O4 Mo7 O24 149.60(14) . .
O23 Mo7 O16 98.09(17) . .
O9 Mo7 O16 156.22(15) . .
O4 Mo7 O16 78.25(14) . .
O24 Mo7 O16 77.96(13) . .
O23 Mo7 O2 172.76(16) . .
O9 Mo7 O2 81.57(15) . .
O4 Mo7 O2 78.05(13) . .
O24 Mo7 O2 77.61(13) . .
O16 Mo7 O2 74.68(12) . .
O23 Mo7 Mo6 89.17(14) . .
O9 Mo7 Mo6 134.31(12) . .
O4 Mo7 Mo6 36.15(10) . .
O24 Mo7 Mo6 123.90(10) . .
O16 Mo7 Mo6 45.94(9) . .
O2 Mo7 Mo6 86.01(8) . .
O25 Mo8 O26 105.3(2) . .
O25 Mo8 O19 102.31(18) . .
O26 Mo8 O19 101.48(18) . .
O25 Mo8 O24 98.20(17) . .
O26 Mo8 O24 96.87(17) . .
O19 Mo8 O24 147.61(15) . .
O25 Mo8 O16 162.25(17) . .
O26 Mo8 O16 91.64(16) . .
O19 Mo8 O16 78.83(14) . .
O24 Mo8 O16 74.15(13) . .
O25 Mo8 O13 90.71(17) . .
O26 Mo8 O13 161.66(16) . .
O19 Mo8 O13 83.28(14) . .
O24 Mo8 O13 71.60(13) . .
O16 Mo8 O13 71.74(12) . .
Mo4 O2 Mo3 92.13(13) . .
Mo4 O2 Mo1 92.09(12) . .
Mo3 O2 Mo1 162.22(17) . .
Mo4 O2 Mo7 105.27(14) . .
Mo3 O2 Mo7 98.78(12) . .
Mo1 O2 Mo7 96.75(13) . .
Mo4 O2 Mo2 163.32(17) . .
Mo3 O2 Mo2 86.49(11) . .
Mo1 O2 Mo2 84.53(11) . .
Mo7 O2 Mo2 91.36(11) . .
Mo4 O3 Mo1 108.49(16) . .
Mo4 O3 Mo6 109.24(15) . .
Mo1 O3 Mo6 103.06(14) . .
Mo7 O4 Mo6 108.86(16) . .
Mo7 O4 Mo1 110.45(15) . .
Mo6 O4 Mo1 104.57(15) . .
Mo1 O6 Mo2 115.71(18) . .
Mo2 O8 Na1 168.0(3) . 4_565
Mo7 O9 Mo2 117.45(18) . .
Mo3 O10 Mo2 118.14(18) . .
Mo4 O13 Mo3 108.51(17) . .
Mo4 O13 Mo8 109.21(15) . .
Mo3 O13 Mo8 105.44(15) . .
Mo4 O14 Mo5 117.48(18) . .
Mo7 O16 Mo8 92.53(12) . .
Mo7 O16 Mo6 91.50(12) . .
Mo8 O16 Mo6 161.27(16) . .
Mo7 O16 Mo4 104.93(13) . .
Mo8 O16 Mo4 98.32(13) . .
Mo6 O16 Mo4 98.29(12) . .
Mo7 O16 Mo5 164.32(16) . .
Mo8 O16 Mo5 85.60(11) . .
Mo6 O16 Mo5 85.60(11) . .
Mo4 O16 Mo5 90.74(11) . .
Mo5 O18 Na1 132.7(2) . .
Mo8 O19 Mo5 116.08(18) . .
Mo6 O20 Mo5 116.41(18) . .
Mo6 O22 Na1 130.9(2) . .
Mo7 O23 Na1 121.7(2) . .
Mo7 O24 Mo8 108.28(16) . .
Mo7 O24 Mo3 108.99(15) . .
Mo8 O24 Mo3 104.10(14) . .
Mo8 O26 Na1 130.0(2) . .
C6 O28 H28 109.5 . .
C12 O30 H30 109.5 . .
C18 O31 H31 109.5 . .
O1W Na1 O2W 79.0(2) . .
O1W Na1 O18 174.2(2) . .
O2W Na1 O18 99.0(2) . .
O1W Na1 O8 72.79(18) . 4_566
O2W Na1 O8 91.34(19) . 4_566
O18 Na1 O8 101.98(18) . 4_566
O1W Na1 O22 107.38(19) . .
O2W Na1 O22 75.65(17) . .
O18 Na1 O22 77.11(16) . .
O8 Na1 O22 166.5(2) 4_566 .
O1W Na1 O26 108.4(2) . .
O2W Na1 O26 169.6(2) . .
O18 Na1 O26 72.94(15) . .
O8 Na1 O26 84.18(16) 4_566 .
O22 Na1 O26 108.06(17) . .
O1W Na1 O23 74.59(17) . .
O2W Na1 O23 124.84(18) . .
O18 Na1 O23 110.78(16) . .
O8 Na1 O23 124.13(18) 4_566 .
O22 Na1 O23 67.72(14) . .
O26 Na1 O23 65.05(14) . .
O1W Na1 H1WB 18.2(8) . .
O2W Na1 H1WB 77.3(18) . .
O18 Na1 H1WB 156.1(8) . .
O8 Na1 H1WB 55.0(10) 4_566 .
O22 Na1 H1WB 123.5(13) . .
O26 Na1 H1WB 107.3(19) . .
O23 Na1 H1WB 89.9(10) . .
Na1 O1W H1WA 132(6) . .
Na1 O1W H1WB 98(6) . .
H1WA O1W H1WB 109.2(19) . .
Na1 O2W H2WA 117(6) . .
Na1 O2W H2WB 113(6) . .
H2WA O2W H2WB 109.8(19) . .
C5 N1 C1 121.4(6) . .
C5 N1 H1B 119.3 . .
C1 N1 H1B 119.3 . .
C7 N2 C11 120.9(5) . .
C7 N2 H2B 119.6 . .
C11 N2 H2B 119.6 . .
C17 N3 C13 121.3(5) . .
C17 N3 H3A 119.4 . .
C13 N3 H3A 119.4 . .
N1 C1 C2 120.5(6) . .
N1 C1 H1A 119.8 . .
C2 C1 H1A 119.8 . .
C1 C2 C3 120.2(6) . .
C1 C2 H2A 119.9 . .
C3 C2 H2A 119.9 . .
C6 C3 C2 121.3(6) . .
C6 C3 C4 122.0(6) . .
C2 C3 C4 116.7(5) . .
C5 C4 C3 120.2(6) . .
C5 C4 H4A 119.9 . .
C3 C4 H4A 119.9 . .
N1 C5 C4 121.0(6) . .
N1 C5 H5A 119.5 . .
C4 C5 H5A 119.5 . .
C3 C6 O27 120.1(6) . .
C3 C6 O28 121.6(6) . .
O27 C6 O28 118.3(6) . .
N2 C7 C8 121.3(6) . .
N2 C7 H7A 119.3 . .
C8 C7 H7A 119.3 . .
C7 C8 C9 120.3(6) . .
C7 C8 H8A 119.8 . .
C9 C8 H8A 119.8 . .
C12 C9 C10 122.0(6) . .
C12 C9 C8 121.8(6) . .
C10 C9 C8 116.2(5) . .
C11 C10 C9 120.6(6) . .
C11 C10 H10A 119.7 . .
C9 C10 H10A 119.7 . .
N2 C11 C10 120.7(5) . .
N2 C11 H11A 119.6 . .
C10 C11 H11A 119.6 . .
C9 C12 O30 121.4(7) . .
C9 C12 O29 121.4(7) . .
O30 C12 O29 117.2(6) . .
N3 C13 C14 120.6(5) . .
N3 C13 H13A 119.7 . .
C14 C13 H13A 119.7 . .
C13 C14 C15 120.6(5) . .
C13 C14 H14A 119.7 . .
C15 C14 H14A 119.7 . .
C18 C15 C16 122.0(6) . .
C18 C15 C14 121.9(6) . .
C16 C15 C14 116.1(5) . .
C17 C16 C15 120.0(5) . .
C17 C16 H16A 120.0 . .
C15 C16 H16A 120.0 . .
N3 C17 C16 121.3(6) . .
N3 C17 H17A 119.3 . .
C16 C17 H17A 119.3 . .
C15 C18 O31 122.7(7) . .
C15 C18 O32 120.9(7) . .
O31 C18 O32 116.4(6) . .

loop_
_geom_bond_atom_site_label_1
_geom_bond_atom_site_label_2
_geom_bond_distance
_geom_bond_site_symmetry_2
Mo1 O1 1.696(4) .
Mo1 O5 1.701(4) .
Mo1 O6 1.897(4) .
Mo1 O3 2.023(3) .
Mo1 O4 2.337(4) .
Mo1 O2 2.341(3) .
Mo2 O7 1.688(4) .
Mo2 O8 1.710(4) .
Mo2 O10 1.924(4) .
Mo2 O6 1.929(4) .
Mo2 O9 2.300(4) .
Mo2 O2 2.474(3) .
Mo3 O12 1.698(4) .
Mo3 O11 1.709(4) .
Mo3 O10 1.889(4) .
Mo3 O13 1.991(3) .
Mo3 O2 2.296(3) .
Mo3 O24 2.374(4) .
Mo3 Mo4 3.2032(9) .
Mo4 O15 1.691(4) .
Mo4 O14 1.748(4) .
Mo4 O13 1.956(3) .
Mo4 O3 1.964(3) .
Mo4 O2 2.150(3) .
Mo4 O16 2.363(3) .
Mo5 O17 1.699(4) .
Mo5 O18 1.710(4) .
Mo5 O20 1.923(4) .
Mo5 O19 1.924(4) .
Mo5 O14 2.269(4) .
Mo5 O16 2.477(3) .
Mo6 O21 1.700(4) .
Mo6 O22 1.703(4) .
Mo6 O20 1.900(4) .
Mo6 O4 1.997(4) .
Mo6 O16 2.303(3) .
Mo6 O3 2.356(4) .
Mo6 Mo7 3.2035(9) .
Mo7 O23 1.694(4) .
Mo7 O9 1.741(4) .
Mo7 O4 1.941(3) .
Mo7 O24 1.967(3) .
Mo7 O16 2.168(3) .
Mo7 O2 2.369(3) .
Mo8 O25 1.700(4) .
Mo8 O26 1.704(4) .
Mo8 O19 1.899(4) .
Mo8 O24 2.012(3) .
Mo8 O16 2.293(3) .
Mo8 O13 2.357(4) .
O8 Na1 2.483(5) 4_565
O18 Na1 2.478(5) .
O22 Na1 2.488(5) .
O23 Na1 2.903(5) .
O26 Na1 2.676(6) .
O27 C6 1.463(9) .
O28 C6 1.469(9) .
O28 H28 0.8200 .
O29 C12 1.472(9) .
O30 C12 1.468(10) .
O30 H30 0.8200 .
O31 C18 1.445(10) .
O31 H31 0.8200 .
O32 C18 1.501(10) .
Na1 O1W 2.346(6) .
Na1 O2W 2.469(7) .
Na1 O8 2.483(5) 4_566
Na1 H1WB 2.59(7) .
O1W H1WA 0.822(11) .
O1W H1WB 0.820(10) .
O2W H2WA 0.820(11) .
O2W H2WB 0.818(11) .
N1 C5 1.335(8) .
N1 C1 1.341(8) .
N1 H1B 0.8600 .
N2 C7 1.334(8) .
N2 C11 1.345(8) .
N2 H2B 0.8600 .
N3 C17 1.331(8) .
N3 C13 1.349(8) .
N3 H3A 0.8600 .
C1 C2 1.374(9) .
C1 H1A 0.9300 .
C2 C3 1.407(8) .
C2 H2A 0.9300 .
C3 C6 1.342(9) .
C3 C4 1.415(8) .
C4 C5 1.362(9) .
C4 H4A 0.9300 .
C5 H5A 0.9300 .
C7 C8 1.364(9) .
C7 H7A 0.9300 .
C8 C9 1.414(8) .
C8 H8A 0.9300 .
C9 C12 1.340(9) .
C9 C10 1.413(8) .
C10 C11 1.365(8) .
C10 H10A 0.9300 .
C11 H11A 0.9300 .
C13 C14 1.353(8) .
C13 H13A 0.9300 .
C14 C15 1.432(8) .
C14 H14A 0.9300 .
C15 C18 1.337(9) .
C15 C16 1.413(8) .
C16 C17 1.370(8) .
C16 H16A 0.9300 .
C17 H17A 0.9300 .

loop_
_geom_hbond_atom_site_label_D
_geom_hbond_atom_site_label_H
_geom_hbond_atom_site_label_A
_geom_hbond_distance_DH
_geom_hbond_distance_HA
_geom_hbond_distance_DA
_geom_hbond_angle_DHA
_geom_hbond_site_symmetry_A
O1W H1WA O11 0.822(11) 2.02(2) 2.821(6) 167(9) 2_655
O1W H1WB O8 0.820(10) 2.35(7) 2.867(7) 122(7) 4_566
O1W H1WB O12 0.820(10) 2.38(6) 3.015(7) 135(8) 4_566
O2W H2WA O17 0.820(11) 2.45(6) 3.161(7) 146(9) 2
O2W H2WB O15 0.818(11) 2.26(4) 3.038(6) 158(8) 4_566
O2W H2WB O5 0.818(11) 2.52(9) 2.970(6) 116(8) 4_566
N1 H1B O2W 0.86 2.21 2.943(8) 143.2 .
N1 H1B O1W 0.86 2.47 3.103(8) 130.5 .
N2 H2B O3 0.86 2.03 2.885(6) 171.9 4_666
N3 H3A O24 0.86 1.97 2.829(6) 171.9 .
